data_4108004
loop_
_publ_author_name
'Daniela Buccella'
'Gerard Parkin'

_publ_section_title
;
 Mononuclear and Dinuclear Molybdenum and Tungsten Complexes of
 p-tert-Butyltetrathiacalix[4]arene and
 p-tert-Butyltetrasulfonylcalix[4]arene: Facile Cleavage of the Calixarene
 Ligand Framework by Nickel
;
_journal_name_full 'Journal of the American Chemical Society'
_journal_page_first 8617
_journal_page_last 8619
_journal_paper_doi 10.1021/ja803215x
_journal_volume 130
_journal_year 2008
_chemical_formula_sum 'C76 H120 Mo2 O12 P6 S4'
_chemical_formula_weight 1731.66
_chemical_name_systematic
;
 ?
;
_space_group_IT_number 14
_symmetry_cell_setting monoclinic
_symmetry_space_group_name_Hall '-P 2ybc'
_symmetry_space_group_name_H-M 'P 1 21/c 1'
_atom_sites_solution_hydrogens geom
_atom_sites_solution_primary direct
_atom_sites_solution_secondary difmap
_audit_creation_method SHELXL-97
_cell_angle_alpha 90.00
_cell_angle_beta 97.803(2)
_cell_angle_gamma 90.00
_cell_formula_units_Z 2
_cell_length_a 12.3747(14)
_cell_length_b 18.238(2)
_cell_length_c 18.723(2)
_cell_measurement_reflns_used 9803
_cell_measurement_temperature 125(2)
_cell_measurement_theta_max 31.48
_cell_measurement_theta_min 2.17
_cell_volume 4186.5(8)
_computing_cell_refinement 'Bruker SMART'
_computing_data_collection 'Bruker SMART'
_computing_data_reduction 'Bruker SAINT'
_computing_molecular_graphics 'Bruker SHELXTL'
_computing_publication_material 'Bruker SHELXTL'
_computing_structure_refinement 'SHELXL-97 (Sheldrick, 1997)'
_computing_structure_solution 'SHELXS-97 (Sheldrick, 1990)'
_diffrn_ambient_temperature 125(2)
_diffrn_measured_fraction_theta_full 0.966
_diffrn_measured_fraction_theta_max 0.966
_diffrn_measurement_device_type 'CCD area detector'
_diffrn_measurement_method 'phi and omega scans'
_diffrn_radiation_monochromator graphite
_diffrn_radiation_source 'fine-focus sealed tube'
_diffrn_radiation_type MoK\a
_diffrn_radiation_wavelength 0.71073
_diffrn_reflns_av_R_equivalents 0.0461
_diffrn_reflns_av_sigmaI/netI 0.0378
_diffrn_reflns_limit_h_max 18
_diffrn_reflns_limit_h_min -18
_diffrn_reflns_limit_k_max 26
_diffrn_reflns_limit_k_min -26
_diffrn_reflns_limit_l_max 27
_diffrn_reflns_limit_l_min -27
_diffrn_reflns_number 70497
_diffrn_reflns_theta_full 32.01
_diffrn_reflns_theta_max 32.01
_diffrn_reflns_theta_min 1.57
_exptl_absorpt_coefficient_mu 0.570
_exptl_absorpt_correction_T_max 0.9348
_exptl_absorpt_correction_T_min 0.8255
_exptl_absorpt_correction_type empirical
_exptl_absorpt_process_details SADABS
_exptl_crystal_colour 'DARK RED'
_exptl_crystal_density_diffrn 1.374
_exptl_crystal_description BLOCK
_exptl_crystal_F_000 1820
_exptl_crystal_size_max 0.35
_exptl_crystal_size_mid 0.12
_exptl_crystal_size_min 0.12
_refine_diff_density_max 3.383
_refine_diff_density_min -1.476
_refine_diff_density_rms 0.139
_refine_ls_extinction_method none
_refine_ls_goodness_of_fit_ref 1.025
_refine_ls_hydrogen_treatment mixed
_refine_ls_matrix_type full
_refine_ls_number_parameters 445
_refine_ls_number_reflns 14047
_refine_ls_number_restraints 0
_refine_ls_restrained_S_all 1.025
_refine_ls_R_factor_all 0.0848
_refine_ls_R_factor_gt 0.0593
_refine_ls_shift/su_max 0.001
_refine_ls_shift/su_mean 0.000
_refine_ls_structure_factor_coef Fsqd
_refine_ls_weighting_details 'calc w=1/[\s^2^(Fo^2^)+(0.0920P)^2^+11.9284P] where P=(Fo^2^+2Fc^2^)/3'
_refine_ls_weighting_scheme calc
_refine_ls_wR_factor_gt 0.1581
_refine_ls_wR_factor_ref 0.1823
_reflns_number_gt 10517
_reflns_number_total 14047
_reflns_threshold_expression >2sigma(I)
_cod_data_source_file ja803215x-file009.cif
_cod_data_source_block somo2s10
_cod_original_cell_volume 4186.4(8)
_cod_database_code 4108004

loop_
_symmetry_equiv_pos_as_xyz
'x, y, z'
'-x, y+1/2, -z+1/2'
'-x, -y, -z'
'x, -y-1/2, z-1/2'

loop_
_atom_site_label
_atom_site_type_symbol
_atom_site_fract_x
_atom_site_fract_y
_atom_site_fract_z
_atom_site_U_iso_or_equiv
_atom_site_adp_type
_atom_site_occupancy
_atom_site_symmetry_multiplicity
_atom_site_calc_flag
_atom_site_refinement_flags
Mo Mo 0.37294(2) 0.329907(16) 0.932637(14) 0.02288(8) Uani 1 1 d .
H1 H 0.474(3) 0.281(2) 0.974(2) 0.027 Uiso 1 1 d .
H2 H 0.388(3) 0.239(2) 0.905(2) 0.027 Uiso 1 1 d .
S1 S 0.18017(6) 0.43651(4) 0.97212(4) 0.01962(14) Uani 1 1 d .
P1 P 0.32953(7) 0.22890(5) 1.00632(5) 0.02554(17) Uani 1 1 d .
O1 O 0.41541(17) 0.39293(13) 1.03428(12) 0.0227(4) Uani 1 1 d .
O2 O 0.38372(18) 0.44150(13) 0.88765(12) 0.0238(4) Uani 1 1 d .
P2 P 0.53949(6) 0.32038(4) 0.88079(4) 0.02025(15) Uani 1 1 d .
S2 S 0.46502(6) 0.57672(5) 0.80792(4) 0.02440(16) Uani 1 1 d .
P3 P 0.26812(7) 0.28552(5) 0.82248(5) 0.02610(17) Uani 1 1 d .
O10 O 0.21043(18) 0.36660(13) 0.94206(12) 0.0228(4) Uani 1 1 d .
C10 C 0.3582(2) 0.42435(16) 1.07822(15) 0.0191(5) Uani 1 1 d .
O11 O 0.06384(18) 0.44514(13) 0.97106(12) 0.0252(4) Uani 1 1 d .
C11 C 0.2452(2) 0.44345(16) 1.06056(15) 0.0190(5) Uani 1 1 d .
O12 O 0.4379(2) 0.52435(17) 0.74993(13) 0.0331(6) Uani 1 1 d .
C12 C 0.1823(2) 0.47468(17) 1.10882(16) 0.0209(5) Uani 1 1 d .
H12B H 0.1078 0.4856 1.0931 0.025 Uiso 1 1 calc R
O13 O 0.4688(2) 0.65311(16) 0.78749(15) 0.0354(6) Uani 1 1 d .
C13 C 0.2262(2) 0.49018(18) 1.17933(16) 0.0222(5) Uani 1 1 d .
C14 C 0.3371(2) 0.47628(18) 1.19762(16) 0.0225(5) Uani 1 1 d .
H14A H 0.3705 0.4885 1.2448 0.027 Uiso 1 1 calc R
C15 C 0.4014(2) 0.44535(17) 1.15008(16) 0.0206(5) Uani 1 1 d .
C16 C 0.1532(3) 0.5222(2) 1.23153(19) 0.0304(7) Uani 1 1 d .
C17 C 0.1091(4) 0.5969(3) 1.2032(2) 0.0458(10) Uani 1 1 d .
H17A H 0.1702 0.6306 1.2004 0.069 Uiso 1 1 calc R
H17B H 0.0613 0.6171 1.2359 0.069 Uiso 1 1 calc R
H17C H 0.0677 0.5908 1.1551 0.069 Uiso 1 1 calc R
C18 C 0.0565(4) 0.4702(3) 1.2355(3) 0.0504(12) Uani 1 1 d .
H18A H 0.0095 0.4904 1.2688 0.076 Uiso 1 1 calc R
H18B H 0.0839 0.4221 1.2529 0.076 Uiso 1 1 calc R
H18C H 0.0147 0.4650 1.1875 0.076 Uiso 1 1 calc R
C19 C 0.2145(3) 0.5321(2) 1.3071(2) 0.0360(8) Uani 1 1 d .
H19A H 0.2759 0.5656 1.3054 0.054 Uiso 1 1 calc R
H19B H 0.2419 0.4845 1.3259 0.054 Uiso 1 1 calc R
H19C H 0.1651 0.5525 1.3387 0.054 Uiso 1 1 calc R
C20 C 0.3297(2) 0.50143(17) 0.89301(15) 0.0196(5) Uani 1 1 d .
C21 C 0.3621(2) 0.57015(18) 0.86509(16) 0.0219(5) Uani 1 1 d .
C22 C 0.3041(3) 0.63482(17) 0.86995(17) 0.0243(6) Uani 1 1 d .
H22A H 0.3316 0.6786 0.8517 0.029 Uiso 1 1 calc R
C23 C 0.2075(2) 0.63830(18) 0.90042(18) 0.0250(6) Uani 1 1 d .
C24 C 0.1731(2) 0.57362(17) 0.92782(16) 0.0212(5) Uani 1 1 d .
H24A H 0.1077 0.5734 0.9492 0.025 Uiso 1 1 calc R
C25 C 0.2316(2) 0.50791(16) 0.92511(15) 0.0185(5) Uani 1 1 d .
C26 C 0.1433(3) 0.7104(2) 0.9035(3) 0.0417(10) Uani 1 1 d .
C27 C 0.2152(6) 0.7755(3) 0.9049(6) 0.097(3) Uani 1 1 d .
H27A H 0.2463 0.7784 0.8595 0.145 Uiso 1 1 calc R
H27B H 0.2742 0.7714 0.9453 0.145 Uiso 1 1 calc R
H27C H 0.1726 0.8199 0.9108 0.145 Uiso 1 1 calc R
C28 C 0.1044(5) 0.7187(3) 0.9823(3) 0.0631(15) Uani 1 1 d .
H28A H 0.0641 0.7647 0.9844 0.095 Uiso 1 1 calc R
H28B H 0.1684 0.7189 1.0193 0.095 Uiso 1 1 calc R
H28C H 0.0570 0.6774 0.9907 0.095 Uiso 1 1 calc R
C29 C 0.0468(11) 0.7098(6) 0.8492(6) 0.202(9) Uani 1 1 d .
H29A H 0.0693 0.7051 0.8012 0.303 Uiso 1 1 calc R
H29B H 0.0062 0.7556 0.8519 0.303 Uiso 1 1 calc R
H29C H 0.0002 0.6682 0.8579 0.303 Uiso 1 1 calc R
C31 C 0.3126(4) 0.1365(2) 0.9696(2) 0.0405(9) Uani 1 1 d .
H31A H 0.2953 0.1028 1.0073 0.061 Uiso 1 1 calc R
H31B H 0.3803 0.1208 0.9525 0.061 Uiso 1 1 calc R
H31C H 0.2530 0.1360 0.9294 0.061 Uiso 1 1 calc R
C32 C 0.2015(3) 0.2404(2) 1.0438(2) 0.0383(8) Uani 1 1 d .
H32A H 0.1890 0.1974 1.0731 0.057 Uiso 1 1 calc R
H32B H 0.1411 0.2454 1.0045 0.057 Uiso 1 1 calc R
H32C H 0.2058 0.2844 1.0741 0.057 Uiso 1 1 calc R
C33 C 0.4238(4) 0.2130(2) 1.0886(2) 0.0378(8) Uani 1 1 d .
H33A H 0.3988 0.1708 1.1144 0.057 Uiso 1 1 calc R
H33B H 0.4263 0.2566 1.1194 0.057 Uiso 1 1 calc R
H33C H 0.4968 0.2030 1.0762 0.057 Uiso 1 1 calc R
C41 C 0.6082(3) 0.2323(2) 0.8787(2) 0.0347(8) Uani 1 1 d .
H41A H 0.6744 0.2382 0.8559 0.052 Uiso 1 1 calc R
H41B H 0.5594 0.1971 0.8510 0.052 Uiso 1 1 calc R
H41C H 0.6278 0.2142 0.9280 0.052 Uiso 1 1 calc R
C42 C 0.6401(3) 0.3794(2) 0.93085(18) 0.0278(6) Uani 1 1 d .
H42A H 0.7087 0.3761 0.9104 0.042 Uiso 1 1 calc R
H42B H 0.6521 0.3639 0.9814 0.042 Uiso 1 1 calc R
H42C H 0.6139 0.4301 0.9279 0.042 Uiso 1 1 calc R
C43 C 0.5385(3) 0.3508(2) 0.78759(18) 0.0296(7) Uani 1 1 d .
H43A H 0.6111 0.3439 0.7733 0.044 Uiso 1 1 calc R
H43B H 0.5188 0.4029 0.7838 0.044 Uiso 1 1 calc R
H43C H 0.4851 0.3221 0.7558 0.044 Uiso 1 1 calc R
C51 C 0.2365(3) 0.3574(2) 0.7546(2) 0.0378(8) Uani 1 1 d .
H51A H 0.1941 0.3364 0.7114 0.057 Uiso 1 1 calc R
H51B H 0.3045 0.3781 0.7420 0.057 Uiso 1 1 calc R
H51C H 0.1940 0.3961 0.7740 0.057 Uiso 1 1 calc R
C52 C 0.1297(3) 0.2552(2) 0.8319(2) 0.0346(8) Uani 1 1 d .
H52A H 0.0932 0.2382 0.7851 0.052 Uiso 1 1 calc R
H52B H 0.0886 0.2962 0.8487 0.052 Uiso 1 1 calc R
H52C H 0.1331 0.2150 0.8668 0.052 Uiso 1 1 calc R
C53 C 0.3114(3) 0.2090(2) 0.7707(2) 0.0409(9) Uani 1 1 d .
H53A H 0.2569 0.2004 0.7284 0.061 Uiso 1 1 calc R
H53B H 0.3187 0.1649 0.8009 0.061 Uiso 1 1 calc R
H53C H 0.3818 0.2205 0.7549 0.061 Uiso 1 1 calc R
C201 C 0.5805(4) 0.4524(3) 0.5286(3) 0.0542(13) Uani 1 1 d .
H20A H 0.6359 0.4192 0.5482 0.065 Uiso 1 1 calc R
C202 C 0.5129(5) 0.4844(3) 0.5726(2) 0.0510(12) Uani 1 1 d .
H20B H 0.5219 0.4739 0.6228 0.061 Uiso 1 1 calc R
C203 C 0.4328(4) 0.5314(3) 0.5433(3) 0.0521(12) Uani 1 1 d .
H20C H 0.3857 0.5531 0.5734 0.063 Uiso 1 1 calc R
C101 C 0.1081(5) 0.4857(3) 0.6110(4) 0.121(4) Uani 1 1 d G
H10A H 0.1098 0.4340 0.6047 0.145 Uiso 1 1 calc R
C102 C 0.0218(4) 0.5265(4) 0.5760(3) 0.170(7) Uani 1 1 d G
H10B H -0.0355 0.5027 0.5458 0.204 Uiso 1 1 calc R
C103 C 0.0194(4) 0.6020(4) 0.5853(3) 0.128(4) Uani 1 1 d G
H10C H -0.0396 0.6299 0.5614 0.153 Uiso 1 1 calc R
C104 C 0.1032(4) 0.6368(2) 0.6295(3) 0.090(2) Uani 1 1 d G
H10D H 0.1015 0.6885 0.6359 0.107 Uiso 1 1 calc R
C105 C 0.1895(3) 0.5961(3) 0.6645(2) 0.076(2) Uani 1 1 d G
H10E H 0.2468 0.6199 0.6948 0.091 Uiso 1 1 calc R
C106 C 0.1919(3) 0.5205(3) 0.6552(3) 0.085(2) Uani 1 1 d G
H10F H 0.2509 0.4926 0.6791 0.102 Uiso 1 1 calc R

loop_
_atom_site_aniso_label
_atom_site_aniso_U_11
_atom_site_aniso_U_22
_atom_site_aniso_U_33
_atom_site_aniso_U_23
_atom_site_aniso_U_13
_atom_site_aniso_U_12
Mo 0.01546(12) 0.03263(15) 0.02083(13) 0.00362(10) 0.00349(8) 0.00074(9)
S1 0.0163(3) 0.0221(3) 0.0195(3) 0.0016(2) -0.0012(2) -0.0016(2)
P1 0.0259(4) 0.0247(4) 0.0256(4) 0.0018(3) 0.0021(3) 0.0035(3)
O1 0.0186(9) 0.0272(11) 0.0220(10) -0.0005(8) 0.0019(7) 0.0015(8)
O2 0.0191(10) 0.0285(11) 0.0238(10) 0.0050(9) 0.0034(8) 0.0052(8)
P2 0.0157(3) 0.0241(4) 0.0209(3) -0.0031(3) 0.0027(2) 0.0011(3)
S2 0.0158(3) 0.0369(4) 0.0196(3) 0.0110(3) -0.0009(2) -0.0011(3)
P3 0.0228(4) 0.0302(4) 0.0253(4) -0.0052(3) 0.0032(3) -0.0003(3)
O10 0.0198(10) 0.0252(11) 0.0235(10) 0.0000(8) 0.0026(8) -0.0007(8)
C10 0.0169(12) 0.0209(13) 0.0189(12) 0.0038(10) 0.0003(9) -0.0007(9)
O11 0.0179(10) 0.0305(12) 0.0263(11) 0.0006(9) -0.0001(8) -0.0002(8)
C11 0.0177(12) 0.0191(12) 0.0190(12) 0.0013(10) -0.0016(9) -0.0018(9)
O12 0.0213(11) 0.0583(17) 0.0185(10) 0.0017(11) -0.0015(8) -0.0048(11)
C12 0.0165(12) 0.0225(13) 0.0235(13) 0.0007(11) 0.0015(10) -0.0019(10)
O13 0.0238(11) 0.0427(15) 0.0394(14) 0.0257(12) 0.0033(10) 0.0011(10)
C13 0.0174(12) 0.0270(14) 0.0217(13) -0.0014(11) 0.0004(10) -0.0032(10)
C14 0.0201(13) 0.0287(15) 0.0180(12) 0.0019(11) 0.0002(10) -0.0034(11)
C15 0.0159(12) 0.0259(14) 0.0192(12) 0.0051(10) -0.0006(9) -0.0027(10)
C16 0.0227(14) 0.0393(18) 0.0293(16) -0.0074(14) 0.0042(12) -0.0008(13)
C17 0.045(2) 0.052(3) 0.040(2) -0.0096(19) 0.0030(17) 0.0206(19)
C18 0.034(2) 0.073(3) 0.048(2) -0.018(2) 0.0196(18) -0.018(2)
C19 0.0325(18) 0.050(2) 0.0260(16) -0.0077(15) 0.0059(13) -0.0012(16)
C20 0.0145(11) 0.0268(14) 0.0166(11) 0.0034(10) -0.0007(9) 0.0019(10)
C21 0.0162(12) 0.0277(14) 0.0208(13) 0.0056(11) -0.0014(10) -0.0006(10)
C22 0.0217(13) 0.0231(14) 0.0261(14) 0.0077(11) -0.0042(11) -0.0013(11)
C23 0.0189(13) 0.0223(14) 0.0318(15) 0.0051(12) -0.0041(11) 0.0016(10)
C24 0.0146(11) 0.0254(14) 0.0220(13) 0.0020(11) -0.0028(9) 0.0017(10)
C25 0.0164(11) 0.0203(12) 0.0181(12) 0.0029(10) -0.0008(9) -0.0001(9)
C26 0.0316(18) 0.0266(17) 0.063(3) 0.0077(17) -0.0090(17) 0.0055(14)
C27 0.075(4) 0.030(2) 0.200(9) -0.017(4) 0.074(5) 0.000(2)
C28 0.064(3) 0.057(3) 0.070(4) -0.003(3) 0.014(3) 0.024(3)
C29 0.247(13) 0.117(7) 0.186(10) -0.091(7) -0.172(11) 0.140(9)
C31 0.045(2) 0.0298(18) 0.044(2) -0.0009(16) -0.0030(17) 0.0066(16)
C32 0.0368(19) 0.0366(19) 0.045(2) 0.0114(17) 0.0192(16) 0.0028(15)
C33 0.045(2) 0.038(2) 0.0286(17) 0.0095(15) -0.0040(15) 0.0010(16)
C41 0.0316(17) 0.0334(18) 0.0385(19) -0.0093(15) 0.0028(14) 0.0105(14)
C42 0.0222(14) 0.0341(17) 0.0258(14) 0.0003(13) -0.0012(11) -0.0040(12)
C43 0.0244(15) 0.0440(19) 0.0212(14) -0.0047(13) 0.0059(11) -0.0033(13)
C51 0.0355(19) 0.048(2) 0.0283(17) 0.0051(16) -0.0029(14) -0.0025(16)
C52 0.0240(15) 0.041(2) 0.0381(18) -0.0079(16) 0.0003(13) -0.0042(14)
C53 0.0351(19) 0.042(2) 0.047(2) -0.0198(18) 0.0115(16) -0.0028(16)
C201 0.041(2) 0.035(2) 0.080(4) 0.005(2) -0.014(2) -0.0072(18)
C202 0.067(3) 0.049(3) 0.034(2) 0.0018(19) -0.002(2) -0.027(2)
C203 0.050(3) 0.041(2) 0.070(3) -0.021(2) 0.024(2) -0.020(2)
C101 0.118(8) 0.124(8) 0.111(7) -0.019(6) -0.019(6) 0.040(6)
C102 0.176(12) 0.164(12) 0.140(10) -0.068(9) -0.079(9) 0.074(10)
C103 0.114(7) 0.174(10) 0.082(5) -0.019(6) -0.036(5) 0.084(7)
C104 0.057(4) 0.109(6) 0.106(6) 0.031(5) 0.023(4) 0.008(4)
C105 0.043(3) 0.105(5) 0.074(4) 0.043(4) -0.008(3) -0.016(3)
C106 0.037(3) 0.121(6) 0.098(5) 0.027(5) 0.012(3) 0.004(3)

loop_
_atom_type_symbol
_atom_type_description
_atom_type_scat_dispersion_real
_atom_type_scat_dispersion_imag
_atom_type_scat_source
C C 0.0033 0.0016 'International Tables Vol C Tables 4.2.6.8 and 6.1.1.4'
H H 0.0000 0.0000 'International Tables Vol C Tables 4.2.6.8 and 6.1.1.4'
O O 0.0106 0.0060 'International Tables Vol C Tables 4.2.6.8 and 6.1.1.4'
P P 0.1023 0.0942 'International Tables Vol C Tables 4.2.6.8 and 6.1.1.4'
S S 0.1246 0.1234 'International Tables Vol C Tables 4.2.6.8 and 6.1.1.4'
Mo Mo -1.6832 0.6857 'International Tables Vol C Tables 4.2.6.8 and 6.1.1.4'

loop_
_geom_angle_atom_site_label_1
_geom_angle_atom_site_label_2
_geom_angle_atom_site_label_3
_geom_angle
_geom_angle_site_symmetry_1
_geom_angle_site_symmetry_3
H1 Mo H2 61(2) . .
H1 Mo O10 142.4(15) . .
H2 Mo O10 117.2(14) . .
H1 Mo O2 126.9(15) . .
H2 Mo O2 138.1(14) . .
O10 Mo O2 81.40(8) . .
H1 Mo O1 78.8(15) . .
H2 Mo O1 135.7(14) . .
O10 Mo O1 83.34(8) . .
O2 Mo O1 80.27(9) . .
H1 Mo P2 60.7(15) . .
H2 Mo P2 71.4(14) . .
O10 Mo P2 156.91(6) . .
O2 Mo P2 79.23(6) . .
O1 Mo P2 105.50(6) . .
H1 Mo P1 61.7(15) . .
H2 Mo P1 58.9(14) . .
O10 Mo P1 84.67(7) . .
O2 Mo P1 162.18(6) . .
O1 Mo P1 87.15(6) . .
P2 Mo P1 116.57(3) . .
H1 Mo P3 120.1(15) . .
H2 Mo P3 60.1(14) . .
O10 Mo P3 77.00(6) . .
O2 Mo P3 92.08(6) . .
O1 Mo P3 159.78(6) . .
P2 Mo P3 91.23(3) . .
P1 Mo P3 95.57(3) . .
O11 S1 O10 113.34(14) . .
O11 S1 C25 110.09(14) . .
O10 S1 C25 109.10(14) . .
O11 S1 C11 109.60(14) . .
O10 S1 C11 108.62(14) . .
C25 S1 C11 105.81(14) . .
C31 P1 C33 101.47(19) . .
C31 P1 C32 100.9(2) . .
C33 P1 C32 100.5(2) . .
C31 P1 Mo 121.04(16) . .
C33 P1 Mo 116.05(14) . .
C32 P1 Mo 113.89(13) . .
C10 O1 Mo 133.54(19) . .
C20 O2 Mo 133.60(19) . .
C42 P2 C41 104.23(18) . .
C42 P2 C43 103.23(16) . .
C41 P2 C43 100.94(18) . .
C42 P2 Mo 108.41(12) . .
C41 P2 Mo 120.11(14) . .
C43 P2 Mo 117.95(12) . .
O13 S2 O12 116.65(17) . .
O13 S2 C21 106.02(16) . .
O12 S2 C21 107.14(15) . .
O13 S2 C15 105.86(15) . 3_667
O12 S2 C15 106.78(15) . 3_667
C21 S2 C15 114.72(14) . 3_667
C53 P3 C51 103.3(2) . .
C53 P3 C52 99.58(19) . .
C51 P3 C52 99.67(19) . .
C53 P3 Mo 123.19(15) . .
C51 P3 Mo 113.04(14) . .
C52 P3 Mo 114.78(13) . .
S1 O10 Mo 126.46(13) . .
O1 C10 C15 123.5(3) . .
O1 C10 C11 124.2(3) . .
C15 C10 C11 112.3(3) . .
C12 C11 C10 124.3(3) . .
C12 C11 S1 114.8(2) . .
C10 C11 S1 120.7(2) . .
C13 C12 C11 121.4(3) . .
C12 C13 C14 116.2(3) . .
C12 C13 C16 119.8(3) . .
C14 C13 C16 124.0(3) . .
C15 C14 C13 123.1(3) . .
C14 C15 C10 122.5(3) . .
C14 C15 S2 112.8(2) . 3_667
C10 C15 S2 124.1(2) . 3_667
C19 C16 C13 112.0(3) . .
C19 C16 C17 109.0(3) . .
C13 C16 C17 109.3(3) . .
C19 C16 C18 108.7(3) . .
C13 C16 C18 109.0(3) . .
C17 C16 C18 108.8(4) . .
O2 C20 C25 125.4(3) . .
O2 C20 C21 122.5(3) . .
C25 C20 C21 112.0(3) . .
C22 C21 C20 123.0(3) . .
C22 C21 S2 113.6(2) . .
C20 C21 S2 122.5(2) . .
C21 C22 C23 123.0(3) . .
C24 C23 C22 116.1(3) . .
C24 C23 C26 122.0(3) . .
C22 C23 C26 122.0(3) . .
C23 C24 C25 122.0(3) . .
C24 C25 C20 123.8(3) . .
C24 C25 S1 113.2(2) . .
C20 C25 S1 122.7(2) . .
C29 C26 C27 116.7(8) . .
C29 C26 C23 110.1(4) . .
C27 C26 C23 111.9(4) . .
C29 C26 C28 108.7(7) . .
C27 C26 C28 99.3(5) . .
C23 C26 C28 109.4(3) . .
C203 C201 C202 119.7(5) 3_666 .
C203 C202 C201 119.3(4) . .
C201 C203 C202 121.0(5) 3_666 .
C102 C101 C106 120.0 . .
C103 C102 C101 120.0 . .
C104 C103 C102 120.0 . .
C105 C104 C103 120.0 . .
C104 C105 C106 120.0 . .
C105 C106 C101 120.0 . .

loop_
_geom_bond_atom_site_label_1
_geom_bond_atom_site_label_2
_geom_bond_distance
_geom_bond_site_symmetry_2
Mo H1 1.64(4) .
Mo H2 1.75(4) .
Mo O10 2.149(2) .
Mo O2 2.214(2) .
Mo O1 2.224(2) .
Mo P2 2.4008(8) .
Mo P1 2.4055(9) .
Mo P3 2.4218(9) .
S1 O11 1.446(2) .
S1 O10 1.463(2) .
S1 C25 1.740(3) .
S1 C11 1.745(3) .
P1 C31 1.822(4) .
P1 C33 1.825(4) .
P1 C32 1.831(4) .
O1 C10 1.290(4) .
O2 C20 1.292(4) .
P2 C42 1.808(3) .
P2 C41 1.821(4) .
P2 C43 1.830(3) .
S2 O13 1.447(3) .
S2 O12 1.451(3) .
S2 C21 1.776(3) .
S2 C15 1.778(3) 3_667
P3 C53 1.821(4) .
P3 C51 1.831(4) .
P3 C52 1.831(4) .
C10 C15 1.431(4) .
C10 C11 1.436(4) .
C11 C12 1.392(4) .
C12 C13 1.387(4) .
C13 C14 1.392(4) .
C13 C16 1.534(5) .
C14 C15 1.391(4) .
C15 S2 1.778(3) 3_667
C16 C19 1.523(5) .
C16 C17 1.535(6) .
C16 C18 1.536(6) .
C20 C25 1.431(4) .
C20 C21 1.436(4) .
C21 C22 1.390(4) .
C22 C23 1.395(5) .
C23 C24 1.377(4) .
C23 C26 1.541(5) .
C24 C25 1.405(4) .
C26 C29 1.460(8) .
C26 C27 1.483(7) .
C26 C28 1.619(8) .
C201 C203 1.367(8) 3_666
C201 C202 1.382(8) .
C202 C203 1.368(8) .
C203 C201 1.367(8) 3_666
C101 C102 1.3900 .
C101 C106 1.3900 .
C102 C103 1.3900 .
C103 C104 1.3900 .
C104 C105 1.3900 .
C105 C106 1.3900 .
